data_4061647
_publ_section_title
;
The First Structural Characterization of alpha-Zincated (Reformatsky)
Amides and Phosphine Oxides
;
_journal_name_full Organometallics
_journal_paper_doi 10.1021/om050474c
_journal_year 2005
_chemical_formula_sum 'C32 H36 N4 O Zn2'
_chemical_formula_weight 623.39
_chemical_name_common LZn2Ph2
_space_group_IT_number 14
_symmetry_cell_setting monoclinic
_symmetry_space_group_name_Hall '-P 2ybc'
_symmetry_space_group_name_H-M 'P 1 21/c 1'
_cell_angle_alpha 90.00
_cell_angle_beta 96.1510(10)
_cell_angle_gamma 90.00
_cell_formula_units_Z 8
_cell_length_a 18.0749(7)
_cell_length_b 10.7323(4)
_cell_length_c 29.8231(11)
_cell_measurement_temperature 137(2)
_cell_volume 5751.9(4)
_diffrn_ambient_temperature 137(2)
_exptl_crystal_density_diffrn 1.440
_cod_original_sg_symbol_H-M 'P 21/c'
_cod_database_code 4061647

loop_
_symmetry_equiv_pos_as_xyz
'x, y, z'
'-x, y+1/2, -z+1/2'
'-x, -y, -z'
'x, -y-1/2, z-1/2'

loop_
_atom_site_label
_atom_site_type_symbol
_atom_site_fract_x
_atom_site_fract_y
_atom_site_fract_z
_atom_site_U_iso_or_equiv
_atom_site_adp_type
_atom_site_occupancy
_atom_site_symmetry_multiplicity
_atom_site_calc_flag
_atom_site_refinement_flags
_atom_site_disorder_assembly
_atom_site_disorder_group
Zn1 Zn -0.04033(2) 0.09254(4) 0.411923(14) 0.02724(11) Uani 1 1 d . . .
Zn2 Zn -0.00189(2) 0.10234(4) 0.326001(14) 0.02665(11) Uani 1 1 d . . .
O1 O 0.08295(12) 0.2281(2) 0.39309(8) 0.0256(5) Uani 1 1 d . . .
N1 N -0.13948(16) 0.0580(3) 0.44378(10) 0.0298(7) Uani 1 1 d . . .
N2 N -0.01679(16) 0.2140(3) 0.45864(10) 0.0303(7) Uani 1 1 d . . .
N3 N 0.09791(15) 0.1237(3) 0.30887(10) 0.0256(6) Uani 1 1 d . . .
N4 N -0.01987(16) -0.0092(3) 0.26637(10) 0.0285(7) Uani 1 1 d . . .
C1 C -0.1238(2) -0.0477(4) 0.47499(15) 0.0473(11) Uani 1 1 d . . .
H1A H -0.1636 -0.0546 0.4947 0.071 Uiso 1 1 calc R . .
H1B H -0.0762 -0.0339 0.4933 0.071 Uiso 1 1 calc R . .
H1C H -0.1212 -0.1249 0.4577 0.071 Uiso 1 1 calc R . .
C2 C -0.2099(2) 0.0354(5) 0.41535(16) 0.0500(11) Uani 1 1 d . . .
H2A H -0.2055 -0.0402 0.3974 0.075 Uiso 1 1 calc R . .
H2B H -0.2210 0.1065 0.3951 0.075 Uiso 1 1 calc R . .
H2C H -0.2502 0.0249 0.4346 0.075 Uiso 1 1 calc R . .
C3 C -0.1454(2) 0.1762(4) 0.46948(14) 0.0402(10) Uani 1 1 d . . .
H3A H -0.1801 0.1640 0.4927 0.056 Uiso 1 1 calc R . .
H3B H -0.1661 0.2425 0.4487 0.056 Uiso 1 1 calc R . .
C4 C -0.0700(2) 0.2168(4) 0.49209(13) 0.0373(9) Uani 1 1 d . . .
H4A H -0.0733 0.3021 0.5043 0.052 Uiso 1 1 calc R . .
H4B H -0.0536 0.1599 0.5173 0.052 Uiso 1 1 calc R . .
C5 C 0.04289(19) 0.2919(3) 0.46522(12) 0.0282(8) Uani 1 1 d . . .
C6 C 0.0637(2) 0.3707(4) 0.50251(13) 0.0326(8) Uani 1 1 d . . .
H6 H 0.0346 0.3704 0.5272 0.039 Uiso 1 1 calc R . .
C7 C 0.1255(2) 0.4487(4) 0.50404(13) 0.0380(9) Uani 1 1 d . . .
H7 H 0.1360 0.5011 0.5296 0.046 Uiso 1 1 calc R . .
C8 C 0.1723(2) 0.4540(3) 0.47038(13) 0.0341(9) Uani 1 1 d . . .
H8 H 0.2139 0.5085 0.4723 0.041 Uiso 1 1 calc R . .
C9 C 0.15514(19) 0.3747(3) 0.43316(12) 0.0267(7) Uani 1 1 d . . .
C10 C 0.09265(19) 0.2996(3) 0.43218(12) 0.0267(7) Uani 1 1 d . . .
C11 C 0.14136(17) 0.2605(3) 0.36912(12) 0.0249(7) Uani 1 1 d . . .
C12 C 0.18736(18) 0.3490(3) 0.39158(12) 0.0265(7) Uani 1 1 d . . .
C13 C 0.25083(19) 0.3888(3) 0.37179(13) 0.0328(8) Uani 1 1 d . . .
H13 H 0.2842 0.4486 0.3861 0.039 Uiso 1 1 calc R . .
C14 C 0.2623(2) 0.3371(4) 0.33095(13) 0.0351(9) Uani 1 1 d . . .
H14 H 0.3047 0.3627 0.3171 0.042 Uiso 1 1 calc R . .
C15 C 0.21446(19) 0.2482(3) 0.30859(12) 0.0297(8) Uani 1 1 d . . .
H15 H 0.2256 0.2154 0.2805 0.036 Uiso 1 1 calc R . .
C16 C 0.15022(18) 0.2068(3) 0.32721(12) 0.0248(7) Uani 1 1 d . . .
C17 C 0.1119(2) 0.0584(3) 0.26790(12) 0.0299(8) Uani 1 1 d . . .
H17A H 0.1638 0.0273 0.2705 0.042 Uiso 1 1 calc R . .
H17B H 0.1045 0.1153 0.2417 0.042 Uiso 1 1 calc R . .
C18 C 0.0576(2) -0.0504(3) 0.26160(12) 0.0306(8) Uani 1 1 d . . .
H18A H 0.0596 -0.0872 0.2313 0.043 Uiso 1 1 calc R . .
H18B H 0.0724 -0.1154 0.2843 0.043 Uiso 1 1 calc R . .
C19 C -0.0478(2) 0.0700(4) 0.22760(14) 0.0407(10) Uani 1 1 d . . .
H19A H -0.0483 0.0219 0.1996 0.061 Uiso 1 1 calc R . .
H19B H -0.0151 0.1425 0.2262 0.061 Uiso 1 1 calc R . .
H19C H -0.0984 0.0981 0.2313 0.061 Uiso 1 1 calc R . .
C20 C -0.0686(2) -0.1189(3) 0.26719(14) 0.0379(9) Uani 1 1 d . . .
H20A H -0.0694 -0.1641 0.2386 0.057 Uiso 1 1 calc R . .
H20B H -0.1192 -0.0919 0.2714 0.057 Uiso 1 1 calc R . .
H20C H -0.0498 -0.1738 0.2921 0.057 Uiso 1 1 calc R . .
C21 C 0.00805(18) -0.0599(3) 0.38866(11) 0.0258(7) Uani 1 1 d . . .
C22 C -0.0357(2) -0.1685(4) 0.38128(13) 0.0330(8) Uani 1 1 d . . .
H22 H -0.0884 -0.1609 0.3772 0.040 Uiso 1 1 calc R . .
C23 C -0.0039(2) -0.2861(4) 0.37981(13) 0.0383(9) Uani 1 1 d . . .
H23 H -0.0349 -0.3575 0.3752 0.046 Uiso 1 1 calc R . .
C24 C 0.0727(2) -0.2997(4) 0.38501(13) 0.0393(9) Uani 1 1 d . . .
H24 H 0.0946 -0.3800 0.3840 0.047 Uiso 1 1 calc R . .
C25 C 0.1166(2) -0.1957(4) 0.39170(13) 0.0356(9) Uani 1 1 d . . .
H25 H 0.1692 -0.2043 0.3953 0.043 Uiso 1 1 calc R . .
C26 C 0.08508(19) -0.0780(3) 0.39332(12) 0.0295(8) Uani 1 1 d . . .
H26 H 0.1169 -0.0076 0.3977 0.035 Uiso 1 1 calc R . .
C27 C -0.08787(19) 0.2116(3) 0.33778(12) 0.0278(7) Uani 1 1 d . . .
C28 C -0.08070(19) 0.3304(3) 0.35666(12) 0.0302(8) Uani 1 1 d . . .
H28 H -0.0335 0.3554 0.3710 0.036 Uiso 1 1 calc R . .
C29 C -0.1396(2) 0.4137(4) 0.35543(15) 0.0391(10) Uani 1 1 d . . .
H29 H -0.1323 0.4933 0.3692 0.047 Uiso 1 1 calc R . .
C30 C -0.2088(2) 0.3814(4) 0.33425(16) 0.0484(11) Uani 1 1 d . . .
H30 H -0.2491 0.4384 0.3332 0.058 Uiso 1 1 calc R . .
C31 C -0.2184(2) 0.2661(4) 0.31476(17) 0.0499(12) Uani 1 1 d . . .
H31 H -0.2652 0.2440 0.2992 0.060 Uiso 1 1 calc R . .
C32 C -0.1598(2) 0.1813(4) 0.31766(15) 0.0419(10) Uani 1 1 d . . .
H32 H -0.1686 0.1000 0.3057 0.050 Uiso 1 1 calc R . .
Zn1A Zn 0.44943(2) 0.96808(4) 0.410848(14) 0.02695(11) Uani 1 1 d . . .
Zn2A Zn 0.49022(2) 0.97924(4) 0.323638(14) 0.02576(11) Uani 1 1 d . . .
O1A O 0.57159(12) 0.8389(2) 0.38677(8) 0.0258(5) Uani 1 1 d . . .
N1A N 0.34821(16) 0.9902(3) 0.44197(11) 0.0304(7) Uani 1 1 d . . .
N2A N 0.46271(15) 0.8197(3) 0.44695(10) 0.0281(7) Uani 1 1 d . . .
N3A N 0.59155(15) 0.9673(3) 0.30840(10) 0.0271(6) Uani 1 1 d . . .
N4A N 0.47468(17) 1.1070(3) 0.26854(10) 0.0313(7) Uani 1 1 d . . .
C1A C 0.3687(2) 1.0634(4) 0.48335(14) 0.0434(10) Uani 1 1 d . . .
H1A1 H 0.3282 1.0596 0.5027 0.065 Uiso 1 1 calc R . .
H1A2 H 0.3774 1.1503 0.4753 0.065 Uiso 1 1 calc R . .
H1A3 H 0.4141 1.0289 0.4996 0.065 Uiso 1 1 calc R . .
C2A C 0.2814(2) 1.0470(4) 0.41663(15) 0.0417(10) Uani 1 1 d . . .
H2A1 H 0.2697 1.0027 0.3880 0.063 Uiso 1 1 calc R . .
H2A2 H 0.2914 1.1348 0.4106 0.063 Uiso 1 1 calc R . .
H2A3 H 0.2392 1.0408 0.4346 0.063 Uiso 1 1 calc R . .
C3A C 0.3330(2) 0.8598(4) 0.45298(14) 0.0374(9) Uani 1 1 d . . .
H3A1 H 0.3129 0.8157 0.4252 0.052 Uiso 1 1 calc R . .
H3A2 H 0.2947 0.8574 0.4744 0.052 Uiso 1 1 calc R . .
C4A C 0.4025(2) 0.7926(4) 0.47378(13) 0.0360(9) Uani 1 1 d . . .
H4A1 H 0.4156 0.8211 0.5052 0.050 Uiso 1 1 calc R . .
H4A2 H 0.3934 0.7016 0.4743 0.050 Uiso 1 1 calc R . .
C5A C 0.5244(2) 0.7451(3) 0.45233(12) 0.0298(8) Uani 1 1 d . . .
C6A C 0.5416(2) 0.6526(3) 0.48590(13) 0.0351(9) Uani 1 1 d . . .
H6A H 0.5069 0.6355 0.5069 0.042 Uiso 1 1 calc R . .
C7A C 0.6081(2) 0.5864(4) 0.48876(15) 0.0434(11) Uani 1 1 d . . .
H7A H 0.6173 0.5265 0.5121 0.052 Uiso 1 1 calc R . .
C8A C 0.6608(2) 0.6030(4) 0.45981(14) 0.0402(10) Uani 1 1 d . . .
H8A H 0.7059 0.5568 0.4630 0.048 Uiso 1 1 calc R . .
C9A C 0.6461(2) 0.6905(3) 0.42521(13) 0.0340(9) Uani 1 1 d . . .
C10A C 0.57915(19) 0.7562(3) 0.42305(12) 0.0277(8) Uani 1 1 d . . .
C11A C 0.63533(17) 0.8214(3) 0.36555(12) 0.0271(8) Uani 1 1 d . . .
C12A C 0.68248(19) 0.7344(3) 0.38671(13) 0.0314(8) Uani 1 1 d . . .
C13A C 0.7490(2) 0.7065(4) 0.36854(15) 0.0398(10) Uani 1 1 d . . .
H13A H 0.7833 0.6474 0.3824 0.048 Uiso 1 1 calc R . .
C14A C 0.7623(2) 0.7682(4) 0.32983(15) 0.0421(10) Uani 1 1 d . . .
H14A H 0.8069 0.7499 0.3169 0.051 Uiso 1 1 calc R . .
C15A C 0.7134(2) 0.8568(4) 0.30851(14) 0.0367(9) Uani 1 1 d . . .
H15A H 0.7260 0.8972 0.2820 0.044 Uiso 1 1 calc R . .
C16A C 0.64547(19) 0.8870(3) 0.32589(13) 0.0288(8) Uani 1 1 d . . .
C17A C 0.6066(2) 1.0446(3) 0.27071(13) 0.0336(8) Uani 1 1 d . . .
H17C H 0.6011 0.9951 0.2425 0.047 Uiso 1 1 calc R . .
H17D H 0.6581 1.0767 0.2754 0.047 Uiso 1 1 calc R . .
C18A C 0.5520(2) 1.1519(3) 0.26702(13) 0.0337(9) Uani 1 1 d . . .
H18C H 0.5650 1.2110 0.2921 0.047 Uiso 1 1 calc R . .
H18D H 0.5555 1.1969 0.2383 0.047 Uiso 1 1 calc R . .
C19A C 0.4484(2) 1.0373(4) 0.22694(13) 0.0437(10) Uani 1 1 d . . .
H19D H 0.3981 1.0054 0.2293 0.066 Uiso 1 1 calc R . .
H19E H 0.4821 0.9675 0.2232 0.066 Uiso 1 1 calc R . .
H19F H 0.4475 1.0930 0.2009 0.066 Uiso 1 1 calc R . .
C20A C 0.4245(2) 1.2142(4) 0.27294(14) 0.0428(10) Uani 1 1 d . . .
H20D H 0.4418 1.2617 0.3001 0.064 Uiso 1 1 calc R . .
H20E H 0.3739 1.1840 0.2752 0.064 Uiso 1 1 calc R . .
H20F H 0.4247 1.2681 0.2464 0.064 Uiso 1 1 calc R . .
C21A C 0.49716(19) 1.1257(3) 0.39433(12) 0.0282(8) Uani 1 1 d . . .
C22A C 0.4536(2) 1.2346(4) 0.38979(14) 0.0372(9) Uani 1 1 d . . .
H22A H 0.4010 1.2265 0.3874 0.045 Uiso 1 1 calc R . .
C23A C 0.4837(3) 1.3531(4) 0.38868(14) 0.0439(10) Uani 1 1 d . . .
H23A H 0.4518 1.4237 0.3858 0.053 Uiso 1 1 calc R . .
C24A C 0.5598(3) 1.3686(4) 0.39169(14) 0.0472(11) Uani 1 1 d . . .
H24A H 0.5807 1.4496 0.3911 0.057 Uiso 1 1 calc R . .
C25A C 0.6051(2) 1.2647(4) 0.39557(13) 0.0407(10) Uani 1 1 d . . .
H25A H 0.6576 1.2743 0.3971 0.049 Uiso 1 1 calc R . .
C26A C 0.57452(19) 1.1461(3) 0.39725(12) 0.0300(8) Uani 1 1 d . . .
H26A H 0.6070 1.0764 0.4005 0.036 Uiso 1 1 calc R . .
C27A C 0.40339(19) 0.8702(3) 0.33155(11) 0.0254(7) Uani 1 1 d . . .
C28A C 0.41117(19) 0.7445(3) 0.34342(12) 0.0276(8) Uani 1 1 d . . .
H28A H 0.4591 0.7150 0.3547 0.033 Uiso 1 1 calc R . .
C29A C 0.3520(2) 0.6602(3) 0.33948(13) 0.0318(8) Uani 1 1 d . . .
H29A H 0.3601 0.5753 0.3476 0.038 Uiso 1 1 calc R . .
C30A C 0.2818(2) 0.7013(4) 0.32373(15) 0.0436(10) Uani 1 1 d . . .
H30A H 0.2411 0.6449 0.3210 0.052 Uiso 1 1 calc R . .
C31A C 0.2711(2) 0.8230(4) 0.31210(15) 0.0473(11) Uani 1 1 d . . .
H31A H 0.2227 0.8512 0.3013 0.057 Uiso 1 1 calc R . .
C32A C 0.3303(2) 0.9066(4) 0.31578(14) 0.0374(9) Uani 1 1 d . . .
H32A H 0.3211 0.9911 0.3074 0.045 Uiso 1 1 calc R . .

loop_
_atom_site_aniso_label
_atom_site_aniso_U_11
_atom_site_aniso_U_22
_atom_site_aniso_U_33
_atom_site_aniso_U_23
_atom_site_aniso_U_13
_atom_site_aniso_U_12
Zn1 0.0272(2) 0.0293(2) 0.0265(2) -0.00198(16) 0.00878(17) -0.00135(16)
Zn2 0.0263(2) 0.0279(2) 0.0262(2) -0.00537(16) 0.00487(17) -0.00145(16)
O1 0.0275(12) 0.0281(13) 0.0218(13) -0.0035(10) 0.0051(10) -0.0045(10)
N1 0.0264(14) 0.0321(17) 0.0314(18) -0.0007(13) 0.0053(13) -0.0002(12)
N2 0.0312(15) 0.0366(18) 0.0244(17) -0.0032(13) 0.0080(13) -0.0036(13)
N3 0.0264(14) 0.0288(16) 0.0221(16) -0.0022(12) 0.0054(12) -0.0045(12)
N4 0.0354(16) 0.0270(16) 0.0229(17) 0.0005(12) 0.0023(13) -0.0030(12)
C1 0.050(2) 0.049(3) 0.046(3) 0.013(2) 0.018(2) -0.001(2)
C2 0.035(2) 0.063(3) 0.052(3) -0.005(2) 0.007(2) -0.002(2)
C3 0.043(2) 0.042(2) 0.040(3) -0.0020(18) 0.0193(18) 0.0048(18)
C4 0.039(2) 0.044(2) 0.030(2) -0.0081(17) 0.0115(17) -0.0050(18)
C5 0.0325(17) 0.031(2) 0.0203(19) 0.0016(14) -0.0002(14) 0.0015(15)
C6 0.038(2) 0.038(2) 0.023(2) -0.0018(15) 0.0060(16) 0.0011(16)
C7 0.048(2) 0.035(2) 0.030(2) -0.0072(16) -0.0046(18) -0.0032(17)
C8 0.0334(18) 0.029(2) 0.038(2) -0.0021(16) -0.0029(17) -0.0032(15)
C9 0.0292(17) 0.0245(18) 0.026(2) 0.0014(14) -0.0004(14) -0.0019(14)
C10 0.0310(17) 0.0278(19) 0.0206(19) -0.0007(14) -0.0012(14) 0.0013(14)
C11 0.0222(15) 0.0245(18) 0.028(2) 0.0065(14) 0.0039(14) -0.0012(13)
C12 0.0260(16) 0.0264(19) 0.026(2) 0.0043(14) -0.0015(14) 0.0002(14)
C13 0.0267(17) 0.032(2) 0.040(2) 0.0029(16) 0.0045(16) -0.0043(15)
C14 0.0312(18) 0.035(2) 0.040(2) 0.0067(17) 0.0081(17) -0.0046(16)
C15 0.0330(18) 0.032(2) 0.025(2) 0.0024(14) 0.0080(15) 0.0027(15)
C16 0.0250(16) 0.0226(18) 0.0266(19) 0.0042(14) 0.0019(14) 0.0012(13)
C17 0.0350(18) 0.030(2) 0.026(2) -0.0014(15) 0.0100(15) 0.0019(15)
C18 0.042(2) 0.0269(19) 0.024(2) -0.0066(15) 0.0070(16) -0.0009(15)
C19 0.049(2) 0.039(2) 0.033(2) 0.0057(17) -0.0018(18) -0.0032(19)
C20 0.048(2) 0.032(2) 0.034(2) -0.0054(16) 0.0030(18) -0.0078(17)
C21 0.0287(16) 0.0273(18) 0.0210(19) 0.0024(14) 0.0008(14) 0.0013(14)
C22 0.0319(18) 0.038(2) 0.029(2) -0.0011(16) 0.0038(15) -0.0032(16)
C23 0.053(2) 0.028(2) 0.034(2) -0.0040(16) 0.0046(18) -0.0086(18)
C24 0.054(2) 0.030(2) 0.034(2) -0.0021(16) 0.0044(19) 0.0090(18)
C25 0.0343(19) 0.041(2) 0.031(2) 0.0028(16) 0.0027(16) 0.0072(17)
C26 0.0290(17) 0.034(2) 0.026(2) 0.0010(15) 0.0049(15) -0.0020(15)
C27 0.0288(17) 0.0284(19) 0.027(2) 0.0043(14) 0.0049(14) 0.0016(14)
C28 0.0270(17) 0.032(2) 0.032(2) 0.0025(15) 0.0057(15) -0.0020(15)
C29 0.040(2) 0.026(2) 0.051(3) -0.0064(17) 0.0037(19) 0.0014(16)
C30 0.036(2) 0.043(3) 0.064(3) -0.006(2) -0.002(2) 0.0157(19)
C31 0.034(2) 0.046(3) 0.067(3) -0.011(2) -0.007(2) 0.0009(19)
C32 0.035(2) 0.036(2) 0.053(3) -0.0136(19) -0.0017(19) 0.0005(17)
Zn1A 0.0263(2) 0.0289(2) 0.0266(2) 0.00535(16) 0.00715(17) -0.00030(16)
Zn2A 0.0273(2) 0.0261(2) 0.0245(2) 0.00548(16) 0.00567(16) -0.00076(16)
O1A 0.0267(11) 0.0288(13) 0.0223(14) 0.0036(10) 0.0046(10) 0.0011(10)
N1A 0.0280(15) 0.0331(18) 0.0308(18) -0.0013(13) 0.0062(13) -0.0045(13)
N2A 0.0311(15) 0.0287(16) 0.0249(17) 0.0064(12) 0.0053(12) -0.0015(12)
N3A 0.0275(14) 0.0302(17) 0.0248(17) 0.0025(12) 0.0084(12) -0.0023(12)
N4A 0.0440(17) 0.0291(17) 0.0212(17) 0.0019(12) 0.0051(13) 0.0025(14)
C1A 0.048(2) 0.045(3) 0.039(3) -0.0172(19) 0.0099(19) -0.0062(19)
C2A 0.0271(18) 0.050(3) 0.048(3) -0.003(2) 0.0037(18) -0.0002(17)
C3A 0.0357(19) 0.039(2) 0.040(2) -0.0012(17) 0.0157(17) -0.0049(17)
C4A 0.044(2) 0.038(2) 0.028(2) 0.0055(16) 0.0140(17) -0.0051(17)
C5A 0.039(2) 0.027(2) 0.0209(19) 0.0038(14) -0.0038(15) -0.0062(15)
C6A 0.046(2) 0.031(2) 0.027(2) 0.0054(15) -0.0054(17) -0.0074(17)
C7A 0.059(3) 0.026(2) 0.041(3) 0.0098(17) -0.013(2) -0.0015(18)
C8A 0.043(2) 0.030(2) 0.044(3) 0.0004(17) -0.0129(19) 0.0041(17)
C9A 0.0329(18) 0.029(2) 0.037(2) -0.0027(16) -0.0067(16) -0.0003(15)
C10A 0.0339(18) 0.0232(18) 0.024(2) 0.0014(14) -0.0069(15) -0.0012(14)
C11A 0.0219(15) 0.0307(19) 0.029(2) -0.0073(15) 0.0047(14) -0.0005(14)
C12A 0.0302(18) 0.0243(19) 0.038(2) -0.0041(15) -0.0024(16) -0.0020(14)
C13A 0.0290(19) 0.037(2) 0.053(3) -0.0109(19) 0.0017(18) 0.0083(16)
C14A 0.0251(18) 0.047(3) 0.056(3) -0.019(2) 0.0097(18) 0.0012(17)
C15A 0.0309(18) 0.045(2) 0.035(2) -0.0106(17) 0.0083(16) -0.0076(17)
C16A 0.0292(17) 0.0267(19) 0.031(2) -0.0092(15) 0.0053(15) -0.0044(14)
C17A 0.042(2) 0.032(2) 0.028(2) 0.0028(15) 0.0120(17) -0.0090(16)
C18A 0.051(2) 0.026(2) 0.026(2) 0.0017(15) 0.0111(17) -0.0093(17)
C19A 0.058(3) 0.047(3) 0.025(2) -0.0036(17) 0.0000(19) -0.004(2)
C20A 0.053(2) 0.035(2) 0.040(3) 0.0101(18) 0.006(2) 0.0108(19)
C21A 0.0318(18) 0.032(2) 0.0210(19) 0.0030(14) 0.0022(14) -0.0023(15)
C22A 0.036(2) 0.037(2) 0.039(2) 0.0059(17) 0.0057(17) 0.0036(17)
C23A 0.063(3) 0.028(2) 0.040(3) 0.0009(17) 0.002(2) 0.0054(19)
C24A 0.069(3) 0.033(2) 0.038(3) 0.0027(18) -0.001(2) -0.018(2)
C25A 0.040(2) 0.049(3) 0.032(2) -0.0004(18) 0.0012(17) -0.0167(19)
C26A 0.0316(18) 0.032(2) 0.027(2) -0.0012(15) 0.0041(15) -0.0016(15)
C27A 0.0314(17) 0.0293(19) 0.0163(18) -0.0013(13) 0.0066(14) -0.0010(14)
C28A 0.0288(17) 0.033(2) 0.0214(19) -0.0013(14) 0.0068(14) 0.0022(15)
C29A 0.0370(19) 0.026(2) 0.033(2) 0.0001(15) 0.0081(16) -0.0021(15)
C30A 0.039(2) 0.041(2) 0.050(3) 0.0030(19) -0.0018(19) -0.0144(18)
C31A 0.031(2) 0.052(3) 0.056(3) 0.015(2) -0.0099(19) -0.0019(19)
C32A 0.0347(19) 0.036(2) 0.041(3) 0.0104(17) 0.0009(17) -0.0010(16)

loop_
_geom_bond_atom_site_label_1
_geom_bond_atom_site_label_2
_geom_bond_distance
_geom_bond_site_symmetry_2
_geom_bond_publ_flag
Zn1 N2 1.922(3) . ?
Zn1 C21 2.013(4) . ?
Zn1 N1 2.149(3) . ?
Zn1 C27 2.618(3) . ?
Zn1 Zn2 2.7279(6) . ?
Zn2 N3 1.940(3) . ?
Zn2 C27 2.008(3) . ?
Zn2 N4 2.139(3) . ?
Zn2 C21 2.546(3) . ?
O1 C11 1.381(4) . ?
O1 C10 1.391(4) . ?
N1 C2 1.472(5) . ?
N1 C1 1.475(5) . ?
N1 C3 1.492(5) . ?
N2 C5 1.363(4) . ?
N2 C4 1.458(5) . ?
N3 C16 1.370(4) . ?
N3 C17 1.455(4) . ?
N4 C20 1.473(4) . ?
N4 C19 1.479(5) . ?
N4 C18 1.489(5) . ?
C3 C4 1.520(5) . ?
C5 C10 1.406(5) . ?
C5 C6 1.415(5) . ?
C6 C7 1.393(5) . ?
C7 C8 1.381(6) . ?
C8 C9 1.406(5) . ?
C9 C10 1.386(5) . ?
C9 C12 1.452(5) . ?
C11 C12 1.386(5) . ?
C11 C16 1.401(5) . ?
C12 C13 1.411(5) . ?
C13 C14 1.374(6) . ?
C14 C15 1.407(5) . ?
C15 C16 1.411(5) . ?
C17 C18 1.524(5) . ?
C21 C26 1.398(5) . ?
C21 C22 1.413(5) . ?
C22 C23 1.390(5) . ?
C23 C24 1.385(6) . ?
C24 C25 1.371(6) . ?
C25 C26 1.390(5) . ?
C27 C28 1.394(5) . ?
C27 C32 1.410(5) . ?
C28 C29 1.387(5) . ?
C29 C30 1.384(5) . ?
C30 C31 1.370(6) . ?
C31 C32 1.392(5) . ?
Zn1A N2A 1.923(3) . ?
Zn1A C21A 1.985(4) . ?
Zn1A N1A 2.152(3) . ?
Zn1A C27A 2.639(3) . ?
Zn1A Zn2A 2.7809(6) . ?
Zn2A N3A 1.938(3) . ?
Zn2A C27A 1.992(3) . ?
Zn2A N4A 2.135(3) . ?
Zn2A C21A 2.622(4) . ?
O1A C11A 1.385(4) . ?
O1A C10A 1.395(4) . ?
N1A C3A 1.470(5) . ?
N1A C1A 1.476(5) . ?
N1A C2A 1.484(5) . ?
N2A C5A 1.367(4) . ?
N2A C4A 1.448(4) . ?
N3A C16A 1.362(5) . ?
N3A C17A 1.446(4) . ?
N4A C20A 1.480(5) . ?
N4A C19A 1.482(5) . ?
N4A C18A 1.484(5) . ?
C3A C4A 1.522(5) . ?
C5A C10A 1.394(5) . ?
C5A C6A 1.421(5) . ?
C6A C7A 1.391(6) . ?
C7A C8A 1.364(6) . ?
C8A C9A 1.399(5) . ?
C9A C10A 1.396(5) . ?
C9A C12A 1.461(6) . ?
C11A C12A 1.371(5) . ?
C11A C16A 1.405(5) . ?
C12A C13A 1.402(5) . ?
C13A C14A 1.374(6) . ?
C14A C15A 1.403(6) . ?
C15A C16A 1.421(5) . ?
C17A C18A 1.513(5) . ?
C21A C22A 1.408(5) . ?
C21A C26A 1.409(5) . ?
C22A C23A 1.384(5) . ?
C23A C24A 1.379(6) . ?
C24A C25A 1.381(6) . ?
C25A C26A 1.390(5) . ?
C27A C28A 1.398(5) . ?
C27A C32A 1.410(5) . ?
C28A C29A 1.396(5) . ?
C29A C30A 1.378(5) . ?
C30A C31A 1.360(6) . ?
C31A C32A 1.392(5) . ?
